data_4036705
loop_
_publ_author_name
'Marshall, Jonathan L.'
'O'Neal, Nathaniel J'
'Zakharov, Lev N.'
'Haley, Michael M.'

_publ_section_title
;
 Synthesis and Characterization of Two Unsymmetrical Indenofluorene
 Analogues: Benzo[5,6]-s-indaceno[1,2-b]thiophene and
 Benzo[5,6]-s-indaceno[2,1-b]thiophene.
;
_journal_issue 9
_journal_name_full 'The Journal of organic chemistry'
_journal_page_first 3674
_journal_page_last 3680
_journal_paper_doi 10.1021/acs.joc.6b00340
_journal_volume 81
_journal_year 2016
_chemical_formula_sum 'C78 H72 S2'
_chemical_formula_weight 1073.47
_space_group_crystal_system monoclinic
_space_group_IT_number 14
_space_group_name_Hall '-P 2ybc'
_space_group_name_H-M_alt 'P 1 21/c 1'
_atom_sites_solution_hydrogens geom
_audit_creation_method SHELXL-2013
_cell_angle_alpha 90
_cell_angle_beta 98.391(7)
_cell_angle_gamma 90
_cell_formula_units_Z 2
_cell_length_a 12.4687(11)
_cell_length_b 8.0770(8)
_cell_length_c 30.511(3)
_cell_measurement_reflns_used 3796
_cell_measurement_temperature 223(2)
_cell_measurement_theta_max 65.99
_cell_measurement_theta_min 2.93
_cell_volume 3039.9(5)
_computing_cell_refinement 'Bruker SAINT'
_computing_data_collection 'Bruker APEX2'
_computing_data_reduction 'Bruker SAINT'
_computing_molecular_graphics 'Bruker SHELXTL'
_computing_publication_material 'Bruker SHELXTL'
_computing_structure_refinement 'SHELXL-2013 (Sheldrick 2013)'
_computing_structure_solution 'SHELXS-97 (Sheldrick 2008)'
_diffrn_ambient_temperature 223(2)
_diffrn_measured_fraction_theta_full 0.974
_diffrn_measured_fraction_theta_max 0.988
_diffrn_measurement_device_type 'Bruker APEX-II CCD'
_diffrn_measurement_method '\f and \w scans'
_diffrn_radiation_type CuK\a
_diffrn_radiation_wavelength 1.54178
_diffrn_reflns_av_R_equivalents 0.0418
_diffrn_reflns_av_unetI/netI 0.0419
_diffrn_reflns_Laue_measured_fraction_full 0.974
_diffrn_reflns_Laue_measured_fraction_max 0.988
_diffrn_reflns_limit_h_max 11
_diffrn_reflns_limit_h_min -14
_diffrn_reflns_limit_k_max 9
_diffrn_reflns_limit_k_min -9
_diffrn_reflns_limit_l_max 36
_diffrn_reflns_limit_l_min -35
_diffrn_reflns_number 20006
_diffrn_reflns_point_group_measured_fraction_full 0.974
_diffrn_reflns_point_group_measured_fraction_max 0.988
_diffrn_reflns_theta_full 67.679
_diffrn_reflns_theta_max 66.889
_diffrn_reflns_theta_min 2.928
_diffrn_source 'Incoatec I\mS'
_exptl_absorpt_coefficient_mu 1.118
_exptl_absorpt_correction_T_max 0.7528
_exptl_absorpt_correction_T_min 0.6782
_exptl_absorpt_correction_type multi-scan
_exptl_absorpt_process_details SADABS
_exptl_crystal_colour red
_exptl_crystal_density_diffrn 1.173
_exptl_crystal_description plate
_exptl_crystal_F_000 1144
_exptl_crystal_size_max 0.130
_exptl_crystal_size_mid 0.100
_exptl_crystal_size_min 0.010
_platon_squeeze_details
;
Solvent hexane molecule, C6H14 (50 electrons), disordred around 
an inversion centers was treated by SQUEEZE. 
;
_refine_diff_density_max 0.339
_refine_diff_density_min -0.276
_refine_diff_density_rms 0.048
_refine_ls_extinction_method none
_refine_ls_goodness_of_fit_ref 1.035
_refine_ls_hydrogen_treatment constr
_refine_ls_matrix_type full
_refine_ls_number_parameters 334
_refine_ls_number_reflns 5361
_refine_ls_number_restraints 0
_refine_ls_restrained_S_all 1.035
_refine_ls_R_factor_all 0.0796
_refine_ls_R_factor_gt 0.0586
_refine_ls_shift/su_max 0.000
_refine_ls_shift/su_mean 0.000
_refine_ls_structure_factor_coef Fsqd
_refine_ls_weighting_details 'w=1/[\s^2^(Fo^2^)+(0.1109P)^2^] where P=(Fo^2^+2Fc^2^)/3'
_refine_ls_weighting_scheme calc
_refine_ls_wR_factor_gt 0.1677
_refine_ls_wR_factor_ref 0.1791
_reflns_Friedel_coverage 0.000
_reflns_number_gt 3786
_reflns_number_total 5361
_reflns_threshold_expression 'I > 2\s(I)'
_cod_data_source_file jo6b00340_si_006.cif
_cod_data_source_block cu_mh170_0m_sqd
_cod_original_sg_symbol_H-M 'P 21/c'
_cod_database_code 4036705
_shelx_space_group_comment
;
The symmetry employed for this shelxl refinement is uniquely defined
by the following loop, which should always be used as a source of
symmetry information in preference to the above space-group names.
They are only intended as comments.
;
_shelx_estimated_absorpt_t_min 0.868
_shelx_estimated_absorpt_t_max 0.989
_platon_squeeze_void_probe_radius 1.20
_shelxl_version_number 2013-4

loop_
_space_group_symop_operation_xyz
'x, y, z'
'-x, y+1/2, -z+1/2'
'-x, -y, -z'
'x, -y-1/2, z-1/2'

loop_
_atom_site_label
_atom_site_type_symbol
_atom_site_fract_x
_atom_site_fract_y
_atom_site_fract_z
_atom_site_U_iso_or_equiv
_atom_site_adp_type
_atom_site_occupancy
_atom_site_site_symmetry_order
_atom_site_calc_flag
_atom_site_refinement_flags_posn
_atom_site_refinement_flags_adp
S1 S -0.01476(5) 0.80279(9) 0.04813(2) 0.0469(2) Uani 1 1 d . .
C1 C 0.0355(2) 0.9617(3) 0.01812(8) 0.0413(6) Uani 1 1 d . .
C2 C 0.1429(2) 0.9949(3) 0.03344(8) 0.0413(6) Uani 1 1 d . .
H2A H 0.1842 1.0744 0.0208 0.050 Uiso 1 1 calc R U
C3 C 0.18357(19) 0.8973(3) 0.06989(8) 0.0394(6) Uani 1 1 d . .
C4 C 0.10736(19) 0.7884(3) 0.08229(9) 0.0425(6) Uani 1 1 d . .
C5 C 0.1485(2) 0.6970(3) 0.12145(8) 0.0403(6) Uani 1 1 d . .
C6 C 0.25530(19) 0.7483(3) 0.13345(8) 0.0390(6) Uani 1 1 d . .
C7 C 0.28172(19) 0.8746(3) 0.10225(8) 0.0397(6) Uani 1 1 d . .
C8 C 0.38177(19) 0.9455(3) 0.10664(8) 0.0399(6) Uani 1 1 d . .
H8A H 0.3986 1.0258 0.0864 0.048 Uiso 1 1 calc R U
C9 C 0.46039(19) 0.8941(3) 0.14297(8) 0.0386(6) Uani 1 1 d . .
C10 C 0.43385(19) 0.7699(3) 0.17409(8) 0.0380(6) Uani 1 1 d . .
C11 C 0.3335(2) 0.6979(3) 0.16949(8) 0.0403(6) Uani 1 1 d . .
H11A H 0.3169 0.6172 0.1897 0.048 Uiso 1 1 calc R U
C12 C 0.56701(19) 0.9453(3) 0.15483(8) 0.0380(6) Uani 1 1 d . .
C13 C 0.61134(19) 0.8544(3) 0.19495(8) 0.0390(6) Uani 1 1 d . .
C14 C 0.53143(19) 0.7464(3) 0.20663(8) 0.0380(6) Uani 1 1 d . .
C15 C 0.5552(2) 0.6444(3) 0.24289(9) 0.0477(7) Uani 1 1 d . .
H15A H 0.5030 0.5700 0.2506 0.057 Uiso 1 1 calc R U
C16 C 0.6566(2) 0.6531(4) 0.26775(10) 0.0580(8) Uani 1 1 d . .
H16A H 0.6737 0.5830 0.2924 0.070 Uiso 1 1 calc R U
C17 C 0.7328(2) 0.7622(4) 0.25709(11) 0.0642(9) Uani 1 1 d . .
H17A H 0.8003 0.7669 0.2753 0.077 Uiso 1 1 calc R U
C18 C 0.71567(19) 0.8606(3) 0.22249(9) 0.0426(6) Uani 1 1 d . .
H18A H 0.7700 0.9331 0.2158 0.051 Uiso 1 1 calc R U
C19 C 0.08438(19) 0.5801(3) 0.14453(9) 0.0413(6) Uani 1 1 d . .
C20 C 0.0104(2) 0.6425(3) 0.17090(9) 0.0458(6) Uani 1 1 d . .
C21 C -0.0542(2) 0.5332(4) 0.19037(10) 0.0568(8) Uani 1 1 d . .
H21A H -0.1037 0.5755 0.2080 0.068 Uiso 1 1 calc R U
C22 C -0.0481(2) 0.3639(4) 0.18466(10) 0.0559(8) Uani 1 1 d . .
C23 C 0.0255(3) 0.3051(4) 0.15871(11) 0.0594(8) Uani 1 1 d . .
H23A H 0.0301 0.1902 0.1544 0.071 Uiso 1 1 calc R U
C24 C 0.0933(2) 0.4090(3) 0.13869(10) 0.0537(7) Uani 1 1 d . .
C25 C 0.0006(3) 0.8268(4) 0.17767(12) 0.0651(9) Uani 1 1 d . .
H25A H 0.0514 0.8845 0.1619 0.098 Uiso 1 1 calc R U
H25B H 0.0166 0.8521 0.2090 0.098 Uiso 1 1 calc R U
H25C H -0.0726 0.8623 0.1665 0.098 Uiso 1 1 calc R U
C26 C -0.1209(3) 0.2483(4) 0.20565(12) 0.0788(11) Uani 1 1 d . .
H26A H -0.1057 0.1349 0.1981 0.118 Uiso 1 1 calc R U
H26B H -0.1960 0.2740 0.1947 0.118 Uiso 1 1 calc R U
H26C H -0.1078 0.2618 0.2376 0.118 Uiso 1 1 calc R U
C27 C 0.1724(3) 0.3391(4) 0.11081(15) 0.0871(12) Uani 1 1 d . .
H27A H 0.1674 0.2192 0.1105 0.131 Uiso 1 1 calc R U
H27B H 0.2453 0.3721 0.1231 0.131 Uiso 1 1 calc R U
H27C H 0.1554 0.3807 0.0808 0.131 Uiso 1 1 calc R U
C28 C 0.63038(18) 1.0588(3) 0.13031(8) 0.0381(6) Uani 1 1 d . .
C29 C 0.7060(2) 0.9903(3) 0.10598(9) 0.0439(6) Uani 1 1 d . .
C30 C 0.7687(2) 1.0955(3) 0.08343(10) 0.0503(7) Uani 1 1 d . .
H30A H 0.8190 1.0489 0.0669 0.060 Uiso 1 1 calc R U
C31 C 0.7585(2) 1.2660(4) 0.08481(10) 0.0506(7) Uani 1 1 d . .
C32 C 0.6826(2) 1.3299(3) 0.10899(10) 0.0544(7) Uani 1 1 d . .
H32A H 0.6748 1.4454 0.1103 0.065 Uiso 1 1 calc R U
C33 C 0.6175(2) 1.2320(3) 0.13138(9) 0.0456(6) Uani 1 1 d . .
C34 C 0.7204(3) 0.8059(3) 0.10336(11) 0.0592(8) Uani 1 1 d . .
H34A H 0.6713 0.7512 0.1206 0.089 Uiso 1 1 calc R U
H34B H 0.7945 0.7769 0.1151 0.089 Uiso 1 1 calc R U
H34C H 0.7045 0.7706 0.0727 0.089 Uiso 1 1 calc R U
C35 C 0.8281(3) 1.3759(4) 0.06094(12) 0.0708(9) Uani 1 1 d . .
H35A H 0.8101 1.4908 0.0656 0.106 Uiso 1 1 calc R U
H35B H 0.8151 1.3511 0.0295 0.106 Uiso 1 1 calc R U
H35C H 0.9038 1.3568 0.0723 0.106 Uiso 1 1 calc R U
C36 C 0.5372(3) 1.3105(4) 0.15722(13) 0.0742(10) Uani 1 1 d . .
H36A H 0.5401 1.4299 0.1542 0.111 Uiso 1 1 calc R U
H36B H 0.5549 1.2808 0.1882 0.111 Uiso 1 1 calc R U
H36C H 0.4648 1.2717 0.1459 0.111 Uiso 1 1 calc R U

loop_
_atom_site_aniso_label
_atom_site_aniso_U_11
_atom_site_aniso_U_22
_atom_site_aniso_U_33
_atom_site_aniso_U_23
_atom_site_aniso_U_13
_atom_site_aniso_U_12
S1 0.0325(3) 0.0495(4) 0.0568(4) 0.0093(3) -0.0003(3) -0.0048(3)
C1 0.0375(13) 0.0420(14) 0.0443(14) 0.0005(11) 0.0053(10) 0.0003(11)
C2 0.0391(13) 0.0420(15) 0.0430(14) 0.0018(11) 0.0067(11) -0.0022(11)
C3 0.0322(13) 0.0401(14) 0.0470(14) 0.0032(11) 0.0088(10) -0.0017(10)
C4 0.0304(13) 0.0412(14) 0.0548(16) 0.0029(12) 0.0028(11) -0.0032(10)
C5 0.0368(13) 0.0359(13) 0.0472(14) 0.0022(11) 0.0026(11) -0.0024(10)
C6 0.0332(13) 0.0368(13) 0.0476(14) 0.0023(11) 0.0073(10) -0.0019(10)
C7 0.0341(13) 0.0374(13) 0.0475(14) 0.0025(11) 0.0053(10) -0.0040(10)
C8 0.0370(13) 0.0363(13) 0.0467(14) 0.0032(11) 0.0075(10) -0.0025(10)
C9 0.0347(13) 0.0359(13) 0.0454(14) -0.0013(10) 0.0064(10) -0.0017(10)
C10 0.0352(13) 0.0330(13) 0.0463(14) -0.0023(11) 0.0075(10) -0.0027(10)
C11 0.0389(14) 0.0362(13) 0.0465(14) 0.0047(11) 0.0091(11) -0.0056(10)
C12 0.0331(13) 0.0352(13) 0.0461(14) -0.0025(11) 0.0071(10) -0.0016(10)
C13 0.0356(13) 0.0363(13) 0.0456(14) -0.0034(11) 0.0071(10) -0.0013(10)
C14 0.0373(13) 0.0343(13) 0.0434(14) -0.0024(10) 0.0091(10) -0.0019(10)
C15 0.0479(15) 0.0480(16) 0.0479(15) 0.0033(12) 0.0088(12) -0.0030(12)
C16 0.0503(17) 0.073(2) 0.0494(16) 0.0107(15) 0.0018(13) 0.0054(15)
C17 0.0451(17) 0.082(2) 0.0615(19) -0.0011(17) -0.0045(14) -0.0036(16)
C18 0.0328(13) 0.0380(14) 0.0597(16) -0.0023(12) 0.0161(11) -0.0100(11)
C19 0.0325(13) 0.0379(14) 0.0508(15) 0.0040(11) -0.0029(11) -0.0070(10)
C20 0.0415(14) 0.0409(15) 0.0550(16) 0.0044(12) 0.0075(12) -0.0049(12)
C21 0.0464(16) 0.0618(19) 0.0624(18) 0.0084(15) 0.0087(13) -0.0069(14)
C22 0.0463(16) 0.0562(18) 0.0604(18) 0.0167(14) -0.0081(14) -0.0187(14)
C23 0.0635(19) 0.0365(15) 0.073(2) 0.0056(14) -0.0059(16) -0.0121(14)
C24 0.0508(16) 0.0392(15) 0.0680(19) -0.0003(13) -0.0020(14) -0.0039(12)
C25 0.067(2) 0.0510(19) 0.082(2) -0.0016(16) 0.0273(17) 0.0006(15)
C26 0.077(2) 0.078(2) 0.076(2) 0.0256(19) -0.0046(18) -0.0391(19)
C27 0.092(3) 0.050(2) 0.125(4) -0.018(2) 0.034(3) 0.0050(18)
C28 0.0311(12) 0.0366(13) 0.0455(14) 0.0019(11) 0.0019(10) -0.0058(10)
C29 0.0410(14) 0.0388(14) 0.0527(15) -0.0014(11) 0.0095(12) -0.0042(11)
C30 0.0459(15) 0.0487(17) 0.0600(17) 0.0010(13) 0.0205(13) -0.0012(13)
C31 0.0445(16) 0.0486(17) 0.0594(17) 0.0075(13) 0.0103(13) -0.0072(12)
C32 0.0611(18) 0.0342(15) 0.0692(19) 0.0040(13) 0.0143(15) -0.0046(13)
C33 0.0456(15) 0.0372(14) 0.0552(16) -0.0011(12) 0.0117(12) -0.0023(11)
C34 0.0617(19) 0.0422(16) 0.079(2) -0.0060(15) 0.0276(16) -0.0035(14)
C35 0.065(2) 0.064(2) 0.086(2) 0.0225(18) 0.0217(17) -0.0077(17)
C36 0.087(3) 0.0467(19) 0.098(3) -0.0047(17) 0.040(2) 0.0032(16)

loop_
_atom_type_symbol
_atom_type_description
_atom_type_scat_dispersion_real
_atom_type_scat_dispersion_imag
_atom_type_scat_source
C C 0.0181 0.0091 'International Tables Vol C Tables 4.2.6.8 and 6.1.1.4'
H H 0.0000 0.0000 'International Tables Vol C Tables 4.2.6.8 and 6.1.1.4'
S S 0.3331 0.5567 'International Tables Vol C Tables 4.2.6.8 and 6.1.1.4'

loop_
_geom_angle_atom_site_label_1
_geom_angle_atom_site_label_2
_geom_angle_atom_site_label_3
_geom_angle
_geom_angle_site_symmetry_1
_geom_angle_site_symmetry_3
C4 S1 C1 90.79(12) . .
C2 C1 C1 129.0(3) . 3_575
C2 C1 S1 111.76(18) . .
C1 C1 S1 119.2(3) 3_575 .
C1 C2 C3 112.4(2) . .
C1 C2 H2A 123.8 . .
C3 C2 H2A 123.8 . .
C4 C3 C2 113.1(2) . .
C4 C3 C7 105.9(2) . .
C2 C3 C7 140.9(2) . .
C3 C4 C5 112.2(2) . .
C3 C4 S1 111.92(19) . .
C5 C4 S1 135.8(2) . .
C6 C5 C4 106.2(2) . .
C6 C5 C19 128.9(2) . .
C4 C5 C19 124.9(2) . .
C5 C6 C11 129.9(2) . .
C5 C6 C7 109.5(2) . .
C11 C6 C7 120.6(2) . .
C8 C7 C6 121.3(2) . .
C8 C7 C3 132.5(2) . .
C6 C7 C3 106.2(2) . .
C7 C8 C9 117.9(2) . .
C7 C8 H8A 121.0 . .
C9 C8 H8A 121.0 . .
C12 C9 C8 129.6(2) . .
C12 C9 C10 109.6(2) . .
C8 C9 C10 120.8(2) . .
C11 C10 C9 121.2(2) . .
C11 C10 C14 132.1(2) . .
C9 C10 C14 106.6(2) . .
C10 C11 C6 118.2(2) . .
C10 C11 H11A 120.9 . .
C6 C11 H11A 120.9 . .
C9 C12 C13 107.4(2) . .
C9 C12 C28 127.8(2) . .
C13 C12 C28 124.6(2) . .
C14 C13 C18 119.0(2) . .
C14 C13 C12 109.1(2) . .
C18 C13 C12 131.9(2) . .
C15 C14 C13 119.8(2) . .
C15 C14 C10 133.0(2) . .
C13 C14 C10 107.3(2) . .
C14 C15 C16 119.0(3) . .
C14 C15 H15A 120.5 . .
C16 C15 H15A 120.5 . .
C17 C16 C15 121.0(3) . .
C17 C16 H16A 119.5 . .
C15 C16 H16A 119.5 . .
C18 C17 C16 122.9(3) . .
C18 C17 H17A 118.5 . .
C16 C17 H17A 118.5 . .
C17 C18 C13 118.3(2) . .
C17 C18 H18A 120.9 . .
C13 C18 H18A 120.9 . .
C24 C19 C20 119.9(2) . .
C24 C19 C5 120.7(3) . .
C20 C19 C5 119.3(2) . .
C21 C20 C19 119.3(3) . .
C21 C20 C25 120.4(3) . .
C19 C20 C25 120.3(2) . .
C22 C21 C20 122.0(3) . .
C22 C21 H21A 119.0 . .
C20 C21 H21A 119.0 . .
C21 C22 C23 117.8(3) . .
C21 C22 C26 120.7(3) . .
C23 C22 C26 121.5(3) . .
C22 C23 C24 122.7(3) . .
C22 C23 H23A 118.6 . .
C24 C23 H23A 118.6 . .
C23 C24 C19 118.3(3) . .
C23 C24 C27 120.8(3) . .
C19 C24 C27 120.9(3) . .
C20 C25 H25A 109.5 . .
C20 C25 H25B 109.5 . .
H25A C25 H25B 109.5 . .
C20 C25 H25C 109.5 . .
H25A C25 H25C 109.5 . .
H25B C25 H25C 109.5 . .
C22 C26 H26A 109.5 . .
C22 C26 H26B 109.5 . .
H26A C26 H26B 109.5 . .
C22 C26 H26C 109.5 . .
H26A C26 H26C 109.5 . .
H26B C26 H26C 109.5 . .
C24 C27 H27A 109.5 . .
C24 C27 H27B 109.5 . .
H27A C27 H27B 109.5 . .
C24 C27 H27C 109.5 . .
H27A C27 H27C 109.5 . .
H27B C27 H27C 109.5 . .
C29 C28 C33 119.6(2) . .
C29 C28 C12 118.4(2) . .
C33 C28 C12 122.1(2) . .
C28 C29 C30 119.3(2) . .
C28 C29 C34 121.0(2) . .
C30 C29 C34 119.7(3) . .
C31 C30 C29 121.9(3) . .
C31 C30 H30A 119.1 . .
C29 C30 H30A 119.1 . .
C32 C31 C30 117.4(3) . .
C32 C31 C35 121.8(3) . .
C30 C31 C35 120.8(3) . .
C31 C32 C33 123.2(3) . .
C31 C32 H32A 118.4 . .
C33 C32 H32A 118.4 . .
C32 C33 C28 118.6(3) . .
C32 C33 C36 120.1(3) . .
C28 C33 C36 121.2(2) . .
C29 C34 H34A 109.5 . .
C29 C34 H34B 109.5 . .
H34A C34 H34B 109.5 . .
C29 C34 H34C 109.5 . .
H34A C34 H34C 109.5 . .
H34B C34 H34C 109.5 . .
C31 C35 H35A 109.5 . .
C31 C35 H35B 109.5 . .
H35A C35 H35B 109.5 . .
C31 C35 H35C 109.5 . .
H35A C35 H35C 109.5 . .
H35B C35 H35C 109.5 . .
C33 C36 H36A 109.5 . .
C33 C36 H36B 109.5 . .
H36A C36 H36B 109.5 . .
C33 C36 H36C 109.5 . .
H36A C36 H36C 109.5 . .
H36B C36 H36C 109.5 . .

loop_
_geom_bond_atom_site_label_1
_geom_bond_atom_site_label_2
_geom_bond_distance
_geom_bond_site_symmetry_2
S1 C4 1.719(2) .
S1 C1 1.745(3) .
C1 C2 1.380(3) .
C1 C1 1.450(5) 3_575
C2 C3 1.397(3) .
C2 H2A 0.9400 .
C3 C4 1.387(3) .
C3 C7 1.467(3) .
C4 C5 1.434(3) .
C5 C6 1.391(3) .
C5 C19 1.481(3) .
C6 C11 1.419(3) .
C6 C7 1.465(3) .
C7 C8 1.362(3) .
C8 C9 1.430(3) .
C8 H8A 0.9400 .
C9 C12 1.389(3) .
C9 C10 1.453(3) .
C10 C11 1.368(3) .
C10 C14 1.466(3) .
C11 H11A 0.9400 .
C12 C13 1.465(3) .
C12 C28 1.482(3) .
C13 C14 1.408(3) .
C13 C18 1.443(3) .
C14 C15 1.377(4) .
C15 C16 1.378(4) .
C15 H15A 0.9400 .
C16 C17 1.370(4) .
C16 H16A 0.9400 .
C17 C18 1.314(4) .
C17 H17A 0.9400 .
C18 H18A 0.9400 .
C19 C24 1.400(4) .
C19 C20 1.403(4) .
C20 C21 1.386(4) .
C20 C25 1.511(4) .
C21 C22 1.382(4) .
C21 H21A 0.9400 .
C22 C23 1.381(4) .
C22 C26 1.509(4) .
C23 C24 1.394(4) .
C23 H23A 0.9400 .
C24 C27 1.503(5) .
C25 H25A 0.9700 .
C25 H25B 0.9700 .
C25 H25C 0.9700 .
C26 H26A 0.9700 .
C26 H26B 0.9700 .
C26 H26C 0.9700 .
C27 H27A 0.9700 .
C27 H27B 0.9700 .
C27 H27C 0.9700 .
C28 C29 1.397(4) .
C28 C33 1.409(3) .
C29 C30 1.400(4) .
C29 C34 1.504(4) .
C30 C31 1.384(4) .
C30 H30A 0.9400 .
C31 C32 1.382(4) .
C31 C35 1.502(4) .
C32 C33 1.383(4) .
C32 H32A 0.9400 .
C33 C36 1.502(4) .
C34 H34A 0.9700 .
C34 H34B 0.9700 .
C34 H34C 0.9700 .
C35 H35A 0.9700 .
C35 H35B 0.9700 .
C35 H35C 0.9700 .
C36 H36A 0.9700 .
C36 H36B 0.9700 .
C36 H36C 0.9700 .

loop_
_platon_squeeze_void_nr
_platon_squeeze_void_average_x
_platon_squeeze_void_average_y
_platon_squeeze_void_average_z
_platon_squeeze_void_volume
_platon_squeeze_void_count_electrons
_platon_squeeze_void_content
1 0.500 -0.041 0.000 226 50 ' '
2 0.500 -0.017 0.500 226 50 ' '
